data_7215530
loop_
_publ_author_name
'Saravanakumar, Rajendran'
'Varghese, Babu'
'Sankararaman, Sethuraman'

_publ_section_title
;
 Hydrogen-bond network in isomeric phenylenedipropynoic acids and their
 DABCO salts. Water mediated helical hydrogen bond motifs
;
_journal_coden_ASTM CRECF4
_journal_issue 2
_journal_name_full CrystEngComm
_journal_page_first 337
_journal_page_last 346
_journal_paper_doi 10.1039/b816658g
_journal_volume 11
_journal_year 2009
_chemical_formula_moiety 'C12 H10 O6'
_chemical_formula_sum 'C12 H10 O6'
_chemical_formula_weight 250.20
_space_group_IT_number 2
_symmetry_cell_setting triclinic
_symmetry_space_group_name_Hall '-P 1'
_symmetry_space_group_name_H-M 'P -1'
_atom_sites_solution_hydrogens geom
_atom_sites_solution_primary direct
_atom_sites_solution_secondary difmap
_audit_creation_method SHELXL-97
_cell_angle_alpha 101.929(5)
_cell_angle_beta 93.522(5)
_cell_angle_gamma 93.507(5)
_cell_formula_units_Z 1
_cell_length_a 3.7812(3)
_cell_length_b 6.1345(5)
_cell_length_c 13.3677(11)
_cell_measurement_reflns_used 1570
_cell_measurement_temperature 293(2)
_cell_measurement_theta_max 28.1
_cell_measurement_theta_min 3.1
_cell_volume 301.94(4)
_computing_cell_refinement 'APEX2/SAINT (Bruker, 2004)'
_computing_data_collection 'APEX2 (Bruker, 2004)'
_computing_data_reduction 'SAINT/XPREP (Bruker, 2004)'
_computing_molecular_graphics 'ORTEP3 (Farrugia, 1997) and Mercury (Bruno et al., 2002)'
_computing_publication_material 'SHELXL-97 (Sheldrick, 1997)'
_computing_structure_refinement 'SHELXL-97 (Sheldrick, 1997)'
_computing_structure_solution 'SIR92 (Altornare et al., 1993)'
_diffrn_ambient_temperature 293(2)
_diffrn_measured_fraction_theta_full 0.988
_diffrn_measured_fraction_theta_max 0.988
_diffrn_measurement_device_type 'Bruker axs kappa apex2 CCD diffractometer'
_diffrn_measurement_method '\w and \f'
_diffrn_radiation_monochromator graphite
_diffrn_radiation_source 'fine-focus sealed tube'
_diffrn_radiation_type MoK\a
_diffrn_radiation_wavelength 0.71073
_diffrn_reflns_av_R_equivalents 0.0132
_diffrn_reflns_av_sigmaI/netI 0.0135
_diffrn_reflns_limit_h_max 4
_diffrn_reflns_limit_h_min -4
_diffrn_reflns_limit_k_max 7
_diffrn_reflns_limit_k_min -7
_diffrn_reflns_limit_l_max 15
_diffrn_reflns_limit_l_min -15
_diffrn_reflns_number 3209
_diffrn_reflns_theta_full 25.00
_diffrn_reflns_theta_max 25.00
_diffrn_reflns_theta_min 1.56
_diffrn_standards_decay_% 0
_diffrn_standards_interval_time 0
_diffrn_standards_number 0
_exptl_absorpt_coefficient_mu 0.112
_exptl_absorpt_correction_T_max 0.9627
_exptl_absorpt_correction_T_min 0.8811
_exptl_absorpt_correction_type multi-scan
_exptl_absorpt_process_details 'Bruker(SADABS, 1999)'
_exptl_crystal_colour yellow
_exptl_crystal_density_diffrn 1.376
_exptl_crystal_density_method 'not measured'
_exptl_crystal_description prisamatic
_exptl_crystal_F_000 130
_exptl_crystal_size_max 0.30
_exptl_crystal_size_mid 0.20
_exptl_crystal_size_min 0.20
_refine_diff_density_max 0.362
_refine_diff_density_min -0.152
_refine_diff_density_rms 0.036
_refine_ls_extinction_method none
_refine_ls_goodness_of_fit_ref 1.089
_refine_ls_hydrogen_treatment mixed
_refine_ls_matrix_type full
_refine_ls_number_parameters 91
_refine_ls_number_reflns 1051
_refine_ls_number_restraints 3
_refine_ls_restrained_S_all 1.087
_refine_ls_R_factor_all 0.0497
_refine_ls_R_factor_gt 0.0422
_refine_ls_shift/su_max 0.000
_refine_ls_shift/su_mean 0.000
_refine_ls_structure_factor_coef Fsqd
_refine_ls_weighting_details 'calc w=1/[\s^2^(Fo^2^)+(0.0666P)^2^+0.0799P] where P=(Fo^2^+2Fc^2^)/3'
_refine_ls_weighting_scheme calc
_refine_ls_wR_factor_gt 0.1188
_refine_ls_wR_factor_ref 0.1298
_reflns_number_gt 884
_reflns_number_total 1051
_reflns_threshold_expression >2sigma(I)
_cod_duplicate_entry 7200493
_cod_data_source_file b816658g.txt
_cod_data_source_block saran1
_cod_depositor_comments
;
The following automatic conversions were performed:

'_symmetry_cell_setting' value 'Triclinic' changed to 'triclinic'
according to
/usr/data/users/saulius/automatic-downloads/retrospective/RSC/lib/dictionaries/cif_core.dic
dictionary named 'cif_core.dic' version 2.4.2 from 2011-04-26.

Automatic conversion script
Id: cif_fix_values 2281 2013-09-26 08:29:07Z andrius 

 Updated bibliographic information.

 Antanas Vaitkus,
 2019-09-18

 Marked entry as a duplicate of entry 7200493.

 Antanas Vaitkus,
 2019-09-18
;
_cod_original_sg_symbol_H-M P-1
_cod_database_code 7215530

loop_
_symmetry_equiv_pos_as_xyz
'x, y, z'
'-x, -y, -z'

loop_
_atom_site_label
_atom_site_type_symbol
_atom_site_fract_x
_atom_site_fract_y
_atom_site_fract_z
_atom_site_U_iso_or_equiv
_atom_site_adp_type
_atom_site_occupancy
_atom_site_symmetry_multiplicity
_atom_site_calc_flag
_atom_site_refinement_flags
C1 C 0.5992(5) 0.6609(3) 0.31298(13) 0.0470(5) Uani 1 1 d .
C2 C 0.4417(5) 0.4889(3) 0.22885(14) 0.0506(5) Uani 1 1 d .
C3 C 0.3139(4) 0.3445(3) 0.16003(13) 0.0471(5) Uani 1 1 d .
C4 C 0.1562(4) 0.1696(3) 0.07825(12) 0.0416(4) Uani 1 1 d .
C5 C 0.1247(5) 0.2003(3) -0.02198(13) 0.0482(5) Uani 1 1 d .
H5 H 0.2095 0.3349 -0.0366 0.058 Uiso 1 1 calc R
C6 C 0.0310(5) -0.0328(3) 0.09952(13) 0.0488(5) Uani 1 1 d .
H6 H 0.0529 -0.0546 0.1664 0.059 Uiso 1 1 calc R
O1 O 0.7510(5) 0.6188(2) 0.38734(11) 0.0768(6) Uani 1 1 d .
O2 O 0.5609(5) 0.8593(2) 0.29870(11) 0.0713(5) Uani 1 1 d .
H2 H 0.6681 0.9507 0.3460 0.108(10) Uiso 1 1 calc R
O3 O 0.8554(7) 1.1901(3) 0.42513(16) 0.1173(9) Uani 1 1 d D
H3A H 0.965(11) 1.208(5) 0.4909(13) 0.193(18) Uiso 1 1 d D
H3B H 0.794(10) 1.330(2) 0.416(2) 0.153(14) Uiso 1 1 d D

loop_
_atom_site_aniso_label
_atom_site_aniso_U_11
_atom_site_aniso_U_22
_atom_site_aniso_U_33
_atom_site_aniso_U_23
_atom_site_aniso_U_13
_atom_site_aniso_U_12
C1 0.0523(10) 0.0428(10) 0.0395(9) -0.0012(7) -0.0085(8) 0.0000(8)
C2 0.0507(11) 0.0489(11) 0.0459(10) -0.0005(8) -0.0077(8) 0.0011(8)
C3 0.0434(10) 0.0470(11) 0.0440(10) -0.0033(8) -0.0063(8) 0.0020(8)
C4 0.0354(8) 0.0408(9) 0.0415(9) -0.0047(7) -0.0062(7) 0.0032(7)
C5 0.0509(10) 0.0414(10) 0.0480(10) 0.0044(7) -0.0056(8) -0.0033(7)
C6 0.0537(11) 0.0507(11) 0.0374(9) 0.0031(7) -0.0071(8) -0.0004(8)
O1 0.1163(14) 0.0462(9) 0.0566(9) -0.0001(6) -0.0413(9) 0.0029(8)
O2 0.1057(13) 0.0436(8) 0.0557(9) 0.0041(6) -0.0325(8) -0.0051(7)
O3 0.185(2) 0.0488(11) 0.0983(14) -0.0002(9) -0.0785(15) -0.0014(12)

loop_
_atom_type_symbol
_atom_type_description
_atom_type_scat_dispersion_real
_atom_type_scat_dispersion_imag
_atom_type_scat_source
C C 0.0033 0.0016 'International Tables Vol C Tables 4.2.6.8 and 6.1.1.4'
H H 0.0000 0.0000 'International Tables Vol C Tables 4.2.6.8 and 6.1.1.4'
O O 0.0106 0.0060 'International Tables Vol C Tables 4.2.6.8 and 6.1.1.4'

loop_
_geom_angle_atom_site_label_1
_geom_angle_atom_site_label_2
_geom_angle_atom_site_label_3
_geom_angle
_geom_angle_site_symmetry_1
O1 C1 O2 124.67(17) .
O1 C1 C2 122.35(17) .
O2 C1 C2 112.97(15) .
C3 C2 C1 179.0(2) .
C2 C3 C4 179.08(19) .
C5 C4 C6 119.55(15) .
C5 C4 C3 120.78(16) .
C6 C4 C3 119.66(15) .
C6 C5 C4 120.32(17) 2
C6 C5 H5 119.8 2
C4 C5 H5 119.8 .
C5 C6 C4 120.13(16) 2
C5 C6 H6 119.9 2
C4 C6 H6 119.9 .
C1 O2 H2 109.5 .
H3A O3 H3B 108(3) .

loop_
_geom_bond_atom_site_label_1
_geom_bond_atom_site_label_2
_geom_bond_distance
_geom_bond_site_symmetry_2
C1 O1 1.199(2) .
C1 O2 1.286(2) .
C1 C2 1.443(2) .
C2 C3 1.192(2) .
C3 C4 1.435(2) .
C4 C5 1.390(2) .
C4 C6 1.391(3) .
C5 C6 1.374(2) 2
C5 H5 0.9300 .
C6 C5 1.374(2) 2
C6 H6 0.9300 .
O2 H2 0.8200 .
O3 H3A 0.93(2) .
O3 H3B 0.933(17) .

loop_
_geom_hbond_atom_site_label_D
_geom_hbond_atom_site_label_H
_geom_hbond_atom_site_label_A
_geom_hbond_distance_DH
_geom_hbond_distance_HA
_geom_hbond_distance_DA
_geom_hbond_angle_DHA
_geom_hbond_site_symmetry_A
O2 H2 O3 0.82 1.71 2.508(2) 164.6 .
O3 H3A O1 0.93(2) 1.965(16) 2.826(2) 153(3) 2_776
O3 H3B O1 0.933(17) 1.906(8) 2.825(2) 169(4) 1_565

loop_
_geom_torsion_atom_site_label_1
_geom_torsion_atom_site_label_2
_geom_torsion_atom_site_label_3
_geom_torsion_atom_site_label_4
_geom_torsion
_geom_torsion_site_symmetry_4
O1 C1 C2 C3 -8(12) .
O2 C1 C2 C3 172(100) .
C1 C2 C3 C4 72(19) .
C2 C3 C4 C5 145(13) .
C2 C3 C4 C6 -35(13) .
C6 C4 C5 C6 0.5(3) 2
C3 C4 C5 C6 -179.14(15) 2
C5 C4 C6 C5 -0.4(3) 2
C3 C4 C6 C5 179.15(15) 2
